data_7007265
loop_
_publ_author_name
'Baker, Murray V.'
'Barnard, Peter J.'
'Berners-Price, Susan J'
'Brayshaw, Simon K.'
'Hickey, James L.'
'Skelton, Brian W.'
'White, Allan H.'

_publ_section_title
;
 Cationic, linear Au(I) N-heterocyclic carbene complexes: synthesis,
 structure and anti-mitochondrial activity.
;
_journal_issue 30
_journal_name_full 'Dalton transactions (Cambridge, England : 2003)'
_journal_page_first 3708
_journal_page_last 3715
_journal_paper_doi 10.1039/B602560A
_journal_year 2006
_chemical_formula_moiety 'C18 H32 Au1 N4, Cl'
_chemical_formula_sum 'C18 H32 Au Cl N4'
_chemical_formula_weight 536.9
_space_group_IT_number 14
_symmetry_cell_setting monoclinic
_symmetry_space_group_name_Hall '-P 2yn'
_symmetry_space_group_name_H-M 'P 1 21/n 1'
_audit_creation_date 05-10-05
_audit_creation_method Xtal3.6
_cell_angle_alpha 90.00000
_cell_angle_beta 118.252(2)
_cell_angle_gamma 90.00000
_cell_formula_units_Z 2
_cell_length_a 10.692(2)
_cell_length_b 10.855(2)
_cell_length_c 10.818(2)
_cell_measurement_reflns_used 4977
_cell_measurement_temperature 170
_cell_measurement_theta_max 33.31
_cell_measurement_theta_min 2.84
_cell_volume 1106.0(4)
_computing_cell_refinement 'Siemens SAINT (Siemens, 1995)'
_computing_data_collection 'Siemens SMART (Siemens, 1995)'
_computing_data_reduction 'xtal ADDREF SORTRF'
_computing_molecular_graphics xtal
_computing_publication_material 'xtal BONDLA CIFIO'
_computing_structure_refinement 'xtal CRYLSQ'
_computing_structure_solution xtal
_diffrn_ambient_temperature 170
_diffrn_measured_fraction_theta_full 1
_diffrn_measured_fraction_theta_max 1
_diffrn_measurement_device_type
;
Bruker SMART CCD diffractometer
;
_diffrn_measurement_method '\w scans'
_diffrn_radiation_detector 'CCD area detector'
_diffrn_radiation_monochromator graphite
_diffrn_radiation_source 'sealed tube'
_diffrn_radiation_type 'Mo K\a'
_diffrn_radiation_wavelength .71073
_diffrn_reflns_av_R_equivalents .032
_diffrn_reflns_av_sigmaI/netI .032
_diffrn_reflns_limit_h_max 14
_diffrn_reflns_limit_h_min -16
_diffrn_reflns_limit_k_max 16
_diffrn_reflns_limit_k_min -16
_diffrn_reflns_limit_l_max 16
_diffrn_reflns_limit_l_min -16
_diffrn_reflns_number 18513
_diffrn_reflns_theta_full 33.3
_diffrn_reflns_theta_max 33.3
_diffrn_reflns_theta_min 2.21
_diffrn_standards_decay_% 0
_diffrn_standards_number 0
_exptl_absorpt_coefficient_mu 6.778
_exptl_absorpt_correction_T_max 1
_exptl_absorpt_correction_T_min .66
_exptl_absorpt_correction_type multi-scan
_exptl_absorpt_process_details
;
SADABS; Sheldrick, 1996
;
_exptl_crystal_colour colourless
_exptl_crystal_density_diffrn 1.612
_exptl_crystal_density_method 'not measured'
_exptl_crystal_description plate
_exptl_crystal_F_000 528
_exptl_crystal_size_max .34
_exptl_crystal_size_mid .18
_exptl_crystal_size_min .08
_refine_diff_density_max 1.25
_refine_diff_density_min -1.012
_refine_ls_extinction_method none
_refine_ls_goodness_of_fit_gt .96
_refine_ls_goodness_of_fit_ref 1.021
_refine_ls_hydrogen_treatment noref
_refine_ls_matrix_type full
_refine_ls_number_constraints 0
_refine_ls_number_parameters 112
_refine_ls_number_reflns 4126
_refine_ls_number_restraints 0
_refine_ls_R_factor_all .026
_refine_ls_R_factor_gt .017
_refine_ls_shift/su_max .002
_refine_ls_shift/su_mean .0003
_refine_ls_structure_factor_coef Fsqd
_refine_ls_weighting_scheme calc
_refine_ls_wR_factor_gt .037
_refine_ls_wR_factor_ref .047
_reflns_d_resolution_high .644
_reflns_d_resolution_low 9.213
_reflns_Friedel_coverage 0
_reflns_limit_h_max 16
_reflns_limit_h_min 0
_reflns_limit_k_max 16
_reflns_limit_k_min 0
_reflns_limit_l_max 14
_reflns_limit_l_min -16
_reflns_number_gt 3039
_reflns_number_total 4126
_reflns_threshold_expression 'I > 2.00 sig(I)'
_cod_data_source_file B602560A.txt
_cod_data_source_block 3.cl
_cod_original_sg_symbol_Hall -p_2yn
_cod_original_sg_symbol_H-M P_1_21/n_1
_cod_original_formula_sum 'C18 H32 Au1 Cl1 N4'
_cod_database_code 7007265

loop_
_symmetry_equiv_pos_as_xyz
+x,+y,+z
1/2-x,1/2+y,1/2-z
-x,-y,-z
1/2+x,1/2-y,1/2+z

loop_
_atom_site_label
_atom_site_fract_x
_atom_site_fract_y
_atom_site_fract_z
_atom_site_U_iso_or_equiv
_atom_site_adp_type
_atom_site_calc_flag
_atom_site_calc_attached_atom
_atom_site_occupancy
_atom_site_disorder_assembly
_atom_site_disorder_group
Au .00000 .00000 .50000 .01466(4) Uani ? ? 1.00000 ? ?
Cl .00000 .00000 .00000 .0266(3) Uani ? ? 1.00000 ? ?
C1 .1470(2) .1364(2) .5704(2) .0200(8) Uani ? ? 1.00000 ? ?
N2 .2051(2) .1953(2) .4986(2) .0220(7) Uani ? ? 1.00000 ? ?
C21 .1847(3) .1570(2) .3587(2) .0238(9) Uani ? ? 1.00000 ? ?
C22 .3026(4) .0686(3) .3752(3) .0363(13) Uani ? ? 1.00000 ? ?
C23 .1762(4) .2697(3) .2712(3) .0371(13) Uani ? ? 1.00000 ? ?
C3 .2989(3) .2858(3) .5807(3) .0302(11) Uani ? ? 1.00000 ? ?
C4 .2966(3) .2843(3) .7057(3) .0344(12) Uani ? ? 1.00000 ? ?
N5 .2046(2) .1911(2) .6983(2) .0260(8) Uani ? ? 1.00000 ? ?
C51 .1738(3) .1585(3) .8139(3) .0301(11) Uani ? ? 1.00000 ? ?
C52 .3088(4) .1189(4) .9423(4) .0504(17) Uani ? ? 1.00000 ? ?
C53 .1025(5) .2665(4) .8460(4) .056(2) Uani ? ? 1.00000 ? ?
H21 .09734 .11401 .30990 .03000 Uiso ? ? 1.00000 ? ?
H22a .30405 -.00006 .43026 .05400 Uiso ? ? 1.00000 ? ?
H22b .39149 .10991 .42025 .05400 Uiso ? ? 1.00000 ? ?
H22c .28582 .04097 .28528 .05400 Uiso ? ? 1.00000 ? ?
H23a .10168 .32188 .26380 .05600 Uiso ? ? 1.00000 ? ?
H23b .15801 .24422 .18022 .05600 Uiso ? ? 1.00000 ? ?
H23c .26368 .31316 .31519 .05600 Uiso ? ? 1.00000 ? ?
H3 .35390 .33836 .55514 .03800 Uiso ? ? 1.00000 ? ?
H4 .34834 .33731 .78333 .04300 Uiso ? ? 1.00000 ? ?
H51 .10978 .09086 .78593 .03800 Uiso ? ? 1.00000 ? ?
H52a .35021 .05171 .91842 .07600 Uiso ? ? 1.00000 ? ?
H52b .28700 .09438 1.01417 .07600 Uiso ? ? 1.00000 ? ?
H52c .37373 .18584 .97449 .07600 Uiso ? ? 1.00000 ? ?
H53a .01847 .28870 .76344 .08400 Uiso ? ? 1.00000 ? ?
H53b .16556 .33468 .87738 .08400 Uiso ? ? 1.00000 ? ?
H53c .07884 .24322 .91706 .08400 Uiso ? ? 1.00000 ? ?

loop_
_atom_site_aniso_label
_atom_site_aniso_U_11
_atom_site_aniso_U_22
_atom_site_aniso_U_33
_atom_site_aniso_U_12
_atom_site_aniso_U_13
_atom_site_aniso_U_23
Au .01384(5) .01500(5) .01351(5) -.00251(3) .00513(4) .00045(3)
Cl .0250(4) .0257(4) .0336(4) .0033(3) .0175(3) -.0028(3)
C1 .0179(9) .0221(10) .0201(9) -.0037(8) .0090(8) -.0013(7)
N2 .0216(9) .0233(9) .0233(9) -.0064(7) .0124(7) -.0027(7)
C21 .0280(11) .0255(11) .0202(10) -.0064(9) .0132(9) -.0016(8)
C22 .0425(16) .0347(15) .0399(15) .0060(12) .0263(13) -.0011(12)
C23 .0458(16) .0371(15) .0289(13) -.0084(13) .0181(12) .0037(11)
C3 .0324(12) .0310(13) .0292(12) -.0168(10) .0163(10) -.0086(10)
C4 .0381(14) .0383(15) .0298(13) -.0214(12) .0186(11) -.0130(11)
N5 .0274(10) .0304(11) .0236(9) -.0119(8) .0149(8) -.0079(8)
C51 .0366(13) .0357(14) .0226(11) -.0070(11) .0177(10) -.0023(10)
C52 .0356(16) .074(3) .0349(16) -.0109(16) .0108(13) .0150(16)
C53 .085(3) .053(2) .054(2) .007(2) .053(2) -.0003(17)

loop_
_atom_type_symbol
_atom_type_description
_atom_type_oxidation_number
_atom_type_number_in_cell
_atom_type_scat_dispersion_real
_atom_type_scat_dispersion_imag
_atom_type_scat_source
C ? 0 36 .002 .002 'Int Tables Vol IV Tables 2.2B and 2.3.1'
H ? 0 64 0 0 'Int Tables Vol IV Tables 2.2B and 2.3.1'
Au ? 0 2 -2.688 8.798 'Int Tables Vol IV Tables 2.2B and 2.3.1'
Cl ? 0 2 .132 .159 'Int Tables Vol IV Tables 2.2B and 2.3.1'
N ? 0 8 .004 .003 'Int Tables Vol IV Tables 2.2B and 2.3.1'

loop_
_geom_angle_atom_site_label_1
_geom_angle_atom_site_label_2
_geom_angle_atom_site_label_3
_geom_angle_site_symmetry_1
_geom_angle_site_symmetry_2
_geom_angle_site_symmetry_3
_geom_angle
_geom_angle_publ_flag
C1 Au C1 . . '3 556' 180.0000 ?
Au C1 N2 . . . 127.61(17) ?
Au C1 N5 . . . 126.9(2) ?
N2 C1 N5 . . . 105.5(2) ?
C1 N2 C21 . . . 124.4(2) ?
C1 N2 C3 . . . 110.7(2) ?
C21 N2 C3 . . . 124.5(3) ?
N2 C21 C22 . . . 110.1(2) ?
N2 C21 C23 . . . 110.2(2) ?
N2 C21 H21 . . . 109.6 ?
C22 C21 C23 . . . 112.4(3) ?
C22 C21 H21 . . . 107.3 ?
C23 C21 H21 . . . 107.2 ?
C21 C22 H22a . . . 109.5 ?
C21 C22 H22b . . . 109.5 ?
C21 C22 H22c . . . 109.5 ?
H22a C22 H22b . . . 109.5 ?
H22a C22 H22c . . . 109.5 ?
H22b C22 H22c . . . 109.5 ?
C21 C23 H23a . . . 109.4 ?
C21 C23 H23b . . . 109.5 ?
C21 C23 H23c . . . 109.5 ?
H23a C23 H23b . . . 109.5 ?
H23a C23 H23c . . . 109.5 ?
H23b C23 H23c . . . 109.5 ?
N2 C3 C4 . . . 106.3(3) ?
N2 C3 H3 . . . 126.8 ?
C4 C3 H3 . . . 126.9 ?
C3 C4 N5 . . . 107.2(2) ?
C3 C4 H4 . . . 126.4 ?
N5 C4 H4 . . . 126.4 ?
C1 N5 C4 . . . 110.2(3) ?
C1 N5 C51 . . . 125.6(2) ?
C4 N5 C51 . . . 124.2(2) ?
N5 C51 C52 . . . 110.2(3) ?
N5 C51 C53 . . . 110.1(3) ?
N5 C51 H51 . . . 109.4 ?
C52 C51 C53 . . . 111.8(3) ?
C52 C51 H51 . . . 107.6 ?
C53 C51 H51 . . . 107.7 ?
C51 C52 H52a . . . 109.4 ?
C51 C52 H52b . . . 109.5 ?
C51 C52 H52c . . . 109.5 ?
H52a C52 H52b . . . 109.5 ?
H52a C52 H52c . . . 109.5 ?
H52b C52 H52c . . . 109.5 ?
C51 C53 H53a . . . 109.5 ?
C51 C53 H53b . . . 109.5 ?
C51 C53 H53c . . . 109.5 ?
H53a C53 H53b . . . 109.5 ?
H53a C53 H53c . . . 109.5 ?
H53b C53 H53c . . . 109.5 ?

loop_
_geom_bond_atom_site_label_1
_geom_bond_atom_site_label_2
_geom_bond_site_symmetry_1
_geom_bond_site_symmetry_2
_geom_bond_distance
_geom_bond_publ_flag
Au C1 . . 2.027(2) ?
Au C1 . '3 556' 2.027(2) ?
C1 N2 . . 1.362(4) ?
C1 N5 . . 1.356(3) ?
N2 C21 . . 1.482(4) ?
N2 C3 . . 1.385(3) ?
C21 C22 . . 1.526(5) ?
C21 C23 . . 1.523(4) ?
C21 H21 . . .950 ?
C22 H22a . . .950 ?
C22 H22b . . .950 ?
C22 H22c . . .950 ?
C23 H23a . . .950 ?
C23 H23b . . .950 ?
C23 H23c . . .950 ?
C3 C4 . . 1.364(5) ?
C3 H3 . . .950 ?
C4 N5 . . 1.386(4) ?
C4 H4 . . .950 ?
N5 C51 . . 1.479(5) ?
C51 C52 . . 1.516(4) ?
C51 C53 . . 1.525(6) ?
C51 H51 . . .950 ?
C52 H52a . . .950 ?
C52 H52b . . .950 ?
C52 H52c . . .950 ?
C53 H53a . . .950 ?
C53 H53b . . .950 ?
C53 H53c . . .950 ?
